data_4067349
loop_
_publ_author_name
'Huang, Yu-Hao'
'Huang, Wen-Wu'
'Lin, Ying-Chih'
'Huang, Shou-Ling'

_publ_section_title
;
 Carbon&#x2212;Carbon Bond Formation between Furyl and Triphenylphosphine
 Ligands in Ruthenium Complexes
;
_journal_issue 1
_journal_name_full Organometallics
_journal_page_first 38
_journal_paper_doi 10.1021/om900882c
_journal_volume 29
_journal_year 2010
_chemical_formula_moiety 'C37 H40 B Cl2 F4 O2 P Ru'
_chemical_formula_sum 'C37 H40 B Cl2 F4 O2 P Ru'
_chemical_formula_weight 806.44
_chemical_name_systematic
;
 ?
;
_space_group_IT_number 14
_symmetry_cell_setting monoclinic
_symmetry_space_group_name_Hall '-P 2yn'
_symmetry_space_group_name_H-M 'P 1 21/n 1'
_atom_sites_solution_hydrogens geom
_atom_sites_solution_primary direct
_atom_sites_solution_secondary difmap
_audit_creation_method SHELXL-97
_cell_angle_alpha 90.00
_cell_angle_beta 100.4010(10)
_cell_angle_gamma 90.00
_cell_formula_units_Z 4
_cell_length_a 13.7795(3)
_cell_length_b 13.1654(3)
_cell_length_c 20.6229(6)
_cell_measurement_reflns_used 29450
_cell_measurement_temperature 200(2)
_cell_measurement_theta_max 25.028
_cell_measurement_theta_min 2.037
_cell_volume 3679.78(16)
_computing_cell_refinement 'HKL Scalepack (Otwinowski & Minor 1997)'
_computing_data_collection 'Collect (Nonius BV, 1997-2000)'
_computing_data_reduction 'HKL Denzo and Scalepack'
_computing_molecular_graphics 'Ortep-3 for Windows (Farrugia, 1997)'
_computing_publication_material 'WinGX publication routines (Farrugia, 1999)'
_computing_structure_refinement 'SHELXL-97 (Sheldrick, 1997)'
_computing_structure_solution 'SHELXS-86 (Sheldrick, 1986)'
_diffrn_ambient_temperature 200(2)
_diffrn_detector_area_resol_mean 9
_diffrn_measured_fraction_theta_full 0.996
_diffrn_measured_fraction_theta_max 0.996
_diffrn_measurement_device_type KappaCCD
_diffrn_measurement_method 'CCD rotation images, thick slices'
_diffrn_radiation_monochromator graphite
_diffrn_radiation_source 'fine-focus sealed tube'
_diffrn_radiation_type MoK\a
_diffrn_radiation_wavelength 0.71073
_diffrn_reflns_av_R_equivalents 0.1309
_diffrn_reflns_av_sigmaI/netI 0.1319
_diffrn_reflns_limit_h_max 16
_diffrn_reflns_limit_h_min -16
_diffrn_reflns_limit_k_max 15
_diffrn_reflns_limit_k_min -15
_diffrn_reflns_limit_l_max 24
_diffrn_reflns_limit_l_min -24
_diffrn_reflns_number 30813
_diffrn_reflns_theta_full 25.02
_diffrn_reflns_theta_max 25.02
_diffrn_reflns_theta_min 2.16
_exptl_absorpt_coefficient_mu 0.667
_exptl_absorpt_correction_T_max 0.9914
_exptl_absorpt_correction_T_min 0.8486
_exptl_absorpt_correction_type multi-scan
_exptl_absorpt_process_details
;
 ?
;
_exptl_crystal_colour yellow
_exptl_crystal_density_diffrn 1.456
_exptl_crystal_density_method 'not measured'
_exptl_crystal_description prism
_exptl_crystal_F_000 1648
_exptl_crystal_size_max 0.26
_exptl_crystal_size_mid 0.16
_exptl_crystal_size_min 0.02
_refine_diff_density_max 1.365
_refine_diff_density_min -1.398
_refine_diff_density_rms 0.244
_refine_ls_extinction_method none
_refine_ls_goodness_of_fit_ref 1.090
_refine_ls_hydrogen_treatment fixed
_refine_ls_matrix_type full
_refine_ls_number_parameters 433
_refine_ls_number_reflns 6477
_refine_ls_number_restraints 0
_refine_ls_restrained_S_all 1.090
_refine_ls_R_factor_all 0.1513
_refine_ls_R_factor_gt 0.0808
_refine_ls_shift/su_max 0.112
_refine_ls_shift/su_mean 0.003
_refine_ls_structure_factor_coef Fsqd
_refine_ls_weighting_details 'calc w=1/[\s^2^(Fo^2^)+(0.1195P)^2^+0.9133P] where P=(Fo^2^+2Fc^2^)/3'
_refine_ls_weighting_scheme calc
_refine_ls_wR_factor_gt 0.1941
_refine_ls_wR_factor_ref 0.2375
_reflns_number_gt 3822
_reflns_number_total 6477
_reflns_threshold_expression >2sigma(I)
_cod_data_source_file om900882c_si_002.cif
_cod_data_source_block 9686
_cod_original_sg_symbol_H-M 'P 21/n'
_cod_database_code 4067349

loop_
_symmetry_equiv_pos_as_xyz
'x, y, z'
'-x+1/2, y+1/2, -z+1/2'
'-x, -y, -z'
'x-1/2, -y-1/2, z-1/2'

loop_
_atom_site_label
_atom_site_type_symbol
_atom_site_fract_x
_atom_site_fract_y
_atom_site_fract_z
_atom_site_U_iso_or_equiv
_atom_site_adp_type
_atom_site_occupancy
_atom_site_symmetry_multiplicity
_atom_site_calc_flag
_atom_site_refinement_flags
_atom_site_disorder_assembly
_atom_site_disorder_group
C1 C 0.2834(7) 0.2414(8) 0.2381(5) 0.045(2) Uani 1 1 d . . .
H1 H 0.2440 0.3055 0.2307 0.054 Uiso 1 1 calc R . .
C2 C 0.3674(8) 0.2256(7) 0.2873(4) 0.042(2) Uani 1 1 d . . .
H2 H 0.3970 0.2761 0.3214 0.051 Uiso 1 1 calc R . .
C3 C 0.3965(7) 0.1237(7) 0.2838(4) 0.044(2) Uani 1 1 d . . .
H3 H 0.4519 0.0907 0.3146 0.053 Uiso 1 1 calc R . .
C4 C 0.3320(7) 0.0730(7) 0.2315(5) 0.042(2) Uani 1 1 d . . .
H4 H 0.3335 -0.0003 0.2190 0.051 Uiso 1 1 calc R . .
C5 C 0.2602(7) 0.1475(8) 0.2045(5) 0.048(3) Uani 1 1 d . . .
H5 H 0.2033 0.1357 0.1677 0.057 Uiso 1 1 calc R . .
C6 C 0.5191(7) 0.4360(6) 0.2549(4) 0.030(2) Uani 1 1 d . . .
C7 C 0.4681(8) 0.4714(6) 0.3015(4) 0.042(2) Uani 1 1 d . . .
H7 H 0.3983 0.4651 0.2939 0.050 Uiso 1 1 calc R . .
C8 C 0.5158(9) 0.5162(7) 0.3596(4) 0.048(3) Uani 1 1 d . . .
H8 H 0.4790 0.5402 0.3913 0.058 Uiso 1 1 calc R . .
C9 C 0.6162(9) 0.5252(7) 0.3708(5) 0.052(3) Uani 1 1 d . . .
H9 H 0.6495 0.5552 0.4105 0.062 Uiso 1 1 calc R . .
C10 C 0.6683(8) 0.4916(7) 0.3254(5) 0.048(3) Uani 1 1 d . . .
H10 H 0.7380 0.4988 0.3329 0.058 Uiso 1 1 calc R . .
C11 C 0.6186(7) 0.4460(7) 0.2670(5) 0.042(2) Uani 1 1 d . . .
H11 H 0.6555 0.4218 0.2355 0.050 Uiso 1 1 calc R . .
C12 C 0.3611(6) 0.4602(7) 0.1454(4) 0.033(2) Uani 1 1 d . . .
C13 C 0.3745(7) 0.5641(6) 0.1533(4) 0.037(2) Uani 1 1 d . . .
H13 H 0.4334 0.5900 0.1792 0.044 Uiso 1 1 calc R . .
C14 C 0.3020(8) 0.6298(7) 0.1234(4) 0.043(2) Uani 1 1 d . . .
H14 H 0.3116 0.7009 0.1287 0.052 Uiso 1 1 calc R . .
C15 C 0.2156(7) 0.5936(8) 0.0858(5) 0.046(3) Uani 1 1 d . . .
H15 H 0.1652 0.6391 0.0664 0.055 Uiso 1 1 calc R . .
C16 C 0.2041(7) 0.4920(8) 0.0773(5) 0.045(2) Uani 1 1 d . . .
H16 H 0.1458 0.4669 0.0503 0.054 Uiso 1 1 calc R . .
C17 C 0.2749(7) 0.4239(7) 0.1067(4) 0.038(2) Uani 1 1 d . . .
H17 H 0.2648 0.3529 0.1006 0.045 Uiso 1 1 calc R . .
C18 C 0.5432(6) 0.3622(6) 0.1263(4) 0.030(2) Uani 1 1 d . . .
C19 C 0.5638(6) 0.4332(6) 0.0818(4) 0.032(2) Uani 1 1 d . . .
H19 H 0.5328 0.4978 0.0799 0.039 Uiso 1 1 calc R . .
C20 C 0.6288(7) 0.4122(7) 0.0397(5) 0.041(2) Uani 1 1 d . . .
H20 H 0.6429 0.4617 0.0092 0.049 Uiso 1 1 calc R . .
C21 C 0.6730(7) 0.3173(7) 0.0430(4) 0.041(2) Uani 1 1 d . . .
H21 H 0.7167 0.3014 0.0137 0.049 Uiso 1 1 calc R . .
C22 C 0.6547(7) 0.2447(7) 0.0884(4) 0.039(2) Uani 1 1 d . . .
H22 H 0.6868 0.1806 0.0911 0.047 Uiso 1 1 calc R . .
C23 C 0.5892(6) 0.2676(6) 0.1294(4) 0.028(2) Uani 1 1 d . . .
C24 C 0.5667(6) 0.1969(6) 0.1827(4) 0.031(2) Uani 1 1 d . . .
H24 H 0.6138 0.2033 0.2255 0.037 Uiso 1 1 calc R . .
C25 C 0.5290(6) 0.0961(6) 0.1692(4) 0.031(2) Uani 1 1 d . . .
C26 C 0.4944(6) 0.0608(6) 0.0993(4) 0.035(2) Uani 1 1 d . . .
H26A H 0.5523 0.0499 0.0780 0.042 Uiso 1 1 calc R . .
H26B H 0.4597 -0.0050 0.0998 0.042 Uiso 1 1 calc R . .
C27 C 0.4266(7) 0.1358(6) 0.0598(4) 0.036(2) Uani 1 1 d . . .
C28 C 0.3426(8) 0.1906(7) -0.0444(5) 0.052(3) Uani 1 1 d . . .
H28A H 0.2850 0.1983 -0.0222 0.062 Uiso 1 1 calc R . .
H28B H 0.3197 0.1590 -0.0880 0.062 Uiso 1 1 calc R . .
C29 C 0.3857(10) 0.2919(8) -0.0531(5) 0.073(4) Uani 1 1 d . . .
H29A H 0.3358 0.3350 -0.0798 0.109 Uiso 1 1 calc R . .
H29B H 0.4422 0.2841 -0.0755 0.109 Uiso 1 1 calc R . .
H29C H 0.4074 0.3234 -0.0099 0.109 Uiso 1 1 calc R . .
C30 C 0.5581(6) 0.0174(6) 0.2197(4) 0.035(2) Uani 1 1 d . . .
H30 H 0.5908 0.0411 0.2615 0.041 Uiso 1 1 calc R . .
C31 C 0.5447(7) -0.0820(6) 0.2146(4) 0.038(2) Uani 1 1 d . . .
H31 H 0.5167 -0.1082 0.1724 0.046 Uiso 1 1 calc R . .
C32 C 0.5703(8) -0.1575(7) 0.2704(5) 0.046(3) Uani 1 1 d . . .
C33 C 0.6401(9) -0.2445(9) 0.2467(6) 0.076(4) Uani 1 1 d . . .
H33A H 0.6045 -0.2779 0.2070 0.113 Uiso 1 1 calc R . .
H33B H 0.6576 -0.2948 0.2819 0.113 Uiso 1 1 calc R . .
H33C H 0.7004 -0.2130 0.2369 0.113 Uiso 1 1 calc R . .
C34 C 0.4730(8) -0.2058(7) 0.2820(6) 0.066(3) Uani 1 1 d . . .
H34A H 0.4388 -0.2366 0.2409 0.099 Uiso 1 1 calc R . .
H34B H 0.4309 -0.1533 0.2962 0.099 Uiso 1 1 calc R . .
H34C H 0.4873 -0.2582 0.3161 0.099 Uiso 1 1 calc R . .
C35 C 0.6277(10) -0.1093(8) 0.3296(6) 0.060(3) Uani 1 1 d . . .
H35 H 0.6957 -0.0989 0.3290 0.072 Uiso 1 1 calc R . .
C36 C 0.5982(12) -0.0797(11) 0.3813(8) 0.110(6) Uani 1 1 d . . .
H36A H 0.5309 -0.0878 0.3851 0.132 Uiso 1 1 calc R . .
H36B H 0.6433 -0.0495 0.4162 0.132 Uiso 1 1 calc R . .
C37 C 0.5589(9) 0.3138(9) 0.4706(6) 0.075(4) Uani 1 1 d . . .
H37A H 0.6057 0.3715 0.4776 0.089 Uiso 1 1 calc R . .
H37B H 0.4922 0.3415 0.4543 0.089 Uiso 1 1 calc R . .
Ru1 Ru 0.41085(5) 0.20190(5) 0.19273(3) 0.0300(3) Uani 1 1 d . . .
P1 P 0.45571(18) 0.37039(16) 0.18152(11) 0.0304(5) Uani 1 1 d . . .
O1 O 0.3804(4) 0.1983(4) 0.0870(3) 0.0350(14) Uani 1 1 d . . .
O2 O 0.4163(5) 0.1250(4) -0.0047(3) 0.0436(16) Uani 1 1 d . . .
Cl1 Cl 0.5918(3) 0.2314(3) 0.41102(19) 0.1012(13) Uani 1 1 d . . .
Cl2 Cl 0.5597(4) 0.2526(3) 0.54483(18) 0.1094(14) Uani 1 1 d . . .
F1 F 0.2094(12) 0.4400(12) 0.4842(8) 0.120(5) Uiso 0.60 1 d P A 1
F1' F 0.1709(17) 0.3855(16) 0.4402(12) 0.114(7) Uiso 0.40 1 d P A 2
F2 F 0.3242(6) 0.3461(6) 0.4654(5) 0.126(4) Uani 1 1 d . A .
F3' F 0.2737(14) 0.4031(13) 0.3703(9) 0.082(5) Uiso 0.40 1 d P A 3
F3 F 0.1962(10) 0.3918(9) 0.3817(7) 0.095(4) Uiso 0.60 1 d P A 4
F4 F 0.3192(14) 0.5031(14) 0.4284(9) 0.110(6) Uiso 0.50 1 d P A 5
F4' F 0.2700(13) 0.5166(13) 0.4523(8) 0.096(5) Uiso 0.50 1 d P A 6
B1 B 0.2688(10) 0.4179(8) 0.4358(6) 0.050(3) Uani 1 1 d . . .

loop_
_atom_site_aniso_label
_atom_site_aniso_U_11
_atom_site_aniso_U_22
_atom_site_aniso_U_33
_atom_site_aniso_U_23
_atom_site_aniso_U_13
_atom_site_aniso_U_12
C1 0.037(6) 0.042(6) 0.063(7) 0.005(5) 0.027(5) 0.005(5)
C2 0.061(7) 0.037(6) 0.037(5) -0.002(4) 0.027(5) -0.007(5)
C3 0.055(6) 0.048(6) 0.033(5) 0.020(5) 0.021(5) 0.002(5)
C4 0.047(6) 0.044(6) 0.043(6) 0.003(5) 0.025(5) -0.015(5)
C5 0.025(5) 0.069(7) 0.050(6) 0.016(6) 0.011(5) -0.009(5)
C6 0.036(5) 0.019(4) 0.037(5) -0.003(4) 0.011(4) 0.003(4)
C7 0.052(6) 0.032(5) 0.043(6) -0.003(4) 0.014(5) 0.005(5)
C8 0.083(9) 0.031(5) 0.034(6) -0.008(4) 0.020(5) -0.002(5)
C9 0.071(8) 0.037(6) 0.043(6) -0.004(5) -0.002(6) -0.009(6)
C10 0.049(7) 0.034(6) 0.059(7) -0.002(5) 0.004(5) -0.001(5)
C11 0.046(6) 0.039(6) 0.039(6) 0.000(4) 0.005(5) 0.001(5)
C12 0.029(5) 0.044(6) 0.029(5) 0.006(4) 0.015(4) 0.006(4)
C13 0.050(6) 0.026(5) 0.033(5) 0.000(4) 0.005(4) 0.006(4)
C14 0.075(8) 0.032(5) 0.031(5) 0.004(4) 0.030(5) 0.009(5)
C15 0.049(7) 0.049(7) 0.047(6) 0.014(5) 0.028(5) 0.019(5)
C16 0.038(6) 0.054(7) 0.041(6) 0.009(5) 0.004(5) 0.005(5)
C17 0.041(6) 0.033(5) 0.042(5) 0.008(4) 0.014(5) 0.004(4)
C18 0.027(5) 0.031(5) 0.033(5) 0.001(4) 0.011(4) -0.010(4)
C19 0.035(5) 0.027(5) 0.036(5) 0.000(4) 0.010(4) -0.004(4)
C20 0.041(6) 0.038(6) 0.048(6) 0.011(5) 0.017(5) -0.003(5)
C21 0.047(6) 0.042(6) 0.037(5) -0.001(4) 0.019(4) -0.006(5)
C22 0.041(6) 0.036(5) 0.044(6) 0.001(4) 0.019(5) -0.001(5)
C23 0.033(5) 0.023(5) 0.031(5) -0.002(4) 0.010(4) 0.002(4)
C24 0.030(5) 0.028(5) 0.035(5) 0.002(4) 0.006(4) -0.002(4)
C25 0.027(5) 0.035(5) 0.034(5) 0.000(4) 0.007(4) 0.005(4)
C26 0.035(5) 0.028(5) 0.041(5) 0.002(4) 0.004(4) 0.001(4)
C27 0.048(6) 0.024(5) 0.035(5) -0.001(4) 0.002(5) -0.008(4)
C28 0.068(7) 0.045(6) 0.033(5) -0.003(5) -0.017(5) 0.001(5)
C29 0.111(11) 0.053(7) 0.044(6) 0.010(5) -0.013(7) -0.005(7)
C30 0.023(5) 0.035(5) 0.045(6) -0.002(4) 0.007(4) 0.004(4)
C31 0.043(6) 0.035(5) 0.036(5) 0.004(4) 0.004(4) 0.002(4)
C32 0.055(7) 0.038(6) 0.045(6) 0.015(5) 0.010(5) -0.002(5)
C33 0.088(10) 0.057(7) 0.074(9) 0.024(6) -0.006(7) 0.024(7)
C34 0.068(8) 0.047(7) 0.082(9) 0.017(6) 0.011(7) -0.011(6)
C35 0.080(9) 0.057(7) 0.043(7) 0.022(6) 0.012(6) 0.008(6)
C36 0.099(13) 0.108(13) 0.110(14) 0.023(11) -0.013(11) -0.021(10)
C37 0.064(8) 0.079(9) 0.082(9) 0.017(7) 0.018(7) 0.014(7)
Ru1 0.0320(4) 0.0274(4) 0.0325(4) 0.0013(3) 0.0110(3) -0.0017(3)
P1 0.0355(13) 0.0260(12) 0.0324(13) 0.0001(10) 0.0132(10) 0.0009(10)
O1 0.037(4) 0.031(3) 0.037(3) 0.003(3) 0.006(3) 0.004(3)
O2 0.063(5) 0.036(4) 0.030(4) -0.002(3) 0.003(3) 0.001(3)
Cl1 0.080(3) 0.132(3) 0.089(3) -0.045(2) 0.007(2) -0.008(2)
Cl2 0.163(4) 0.084(2) 0.083(3) 0.026(2) 0.027(3) 0.035(3)
F2 0.100(7) 0.071(5) 0.179(9) 0.021(6) -0.045(6) 0.031(5)
B1 0.067(9) 0.024(6) 0.058(8) -0.010(6) 0.009(7) -0.003(6)

loop_
_atom_type_symbol
_atom_type_description
_atom_type_scat_dispersion_real
_atom_type_scat_dispersion_imag
_atom_type_scat_source
C C 0.0033 0.0016 'International Tables Vol C Tables 4.2.6.8 and 6.1.1.4'
H H 0.0000 0.0000 'International Tables Vol C Tables 4.2.6.8 and 6.1.1.4'
Ru Ru -1.2594 0.8363 'International Tables Vol C Tables 4.2.6.8 and 6.1.1.4'
P P 0.1023 0.0942 'International Tables Vol C Tables 4.2.6.8 and 6.1.1.4'
O O 0.0106 0.0060 'International Tables Vol C Tables 4.2.6.8 and 6.1.1.4'
Cl Cl 0.1484 0.1585 'International Tables Vol C Tables 4.2.6.8 and 6.1.1.4'
F F 0.0171 0.0103 'International Tables Vol C Tables 4.2.6.8 and 6.1.1.4'
B B 0.0013 0.0007 'International Tables Vol C Tables 4.2.6.8 and 6.1.1.4'

loop_
_geom_angle_atom_site_label_1
_geom_angle_atom_site_label_2
_geom_angle_atom_site_label_3
_geom_angle
C2 C1 C5 107.8(8)
C2 C1 Ru1 69.9(5)
C5 C1 Ru1 73.3(5)
C2 C1 H1 126.0
C5 C1 H1 126.0
Ru1 C1 H1 126.0
C3 C2 C1 108.0(9)
C3 C2 Ru1 71.8(5)
C1 C2 Ru1 72.4(5)
C3 C2 H2 125.9
C1 C2 H2 125.9
Ru1 C2 H2 125.9
C2 C3 C4 109.8(9)
C2 C3 Ru1 70.4(5)
C4 C3 Ru1 73.3(5)
C2 C3 H3 125.1
C4 C3 H3 125.1
Ru1 C3 H3 125.1
C3 C4 C5 105.4(9)
C3 C4 Ru1 69.0(5)
C5 C4 Ru1 71.8(5)
C3 C4 H4 127.2
C5 C4 H4 127.2
Ru1 C4 H4 127.2
C1 C5 C4 109.0(8)
C1 C5 Ru1 69.3(5)
C4 C5 Ru1 71.0(5)
C1 C5 H5 125.5
C4 C5 H5 125.5
Ru1 C5 H5 125.5
C11 C6 C7 117.8(9)
C11 C6 P1 121.2(7)
C7 C6 P1 120.9(7)
C6 C7 C8 121.7(10)
C6 C7 H7 119.1
C8 C7 H7 119.1
C9 C8 C7 119.3(10)
C9 C8 H8 120.4
C7 C8 H8 120.4
C10 C9 C8 120.2(10)
C10 C9 H9 119.9
C8 C9 H9 119.9
C9 C10 C11 119.6(10)
C9 C10 H10 120.2
C11 C10 H10 120.2
C6 C11 C10 121.3(10)
C6 C11 H11 119.3
C10 C11 H11 119.3
C13 C12 C17 119.2(8)
C13 C12 P1 121.6(7)
C17 C12 P1 119.2(7)
C14 C13 C12 119.7(9)
C14 C13 H13 120.1
C12 C13 H13 120.1
C13 C14 C15 121.0(9)
C13 C14 H14 119.5
C15 C14 H14 119.5
C16 C15 C14 118.8(9)
C16 C15 H15 120.6
C14 C15 H15 120.6
C15 C16 C17 121.8(9)
C15 C16 H16 119.1
C17 C16 H16 119.1
C16 C17 C12 119.5(9)
C16 C17 H17 120.3
C12 C17 H17 120.3
C19 C18 C23 119.4(8)
C19 C18 P1 128.5(7)
C23 C18 P1 112.0(6)
C18 C19 C20 121.2(8)
C18 C19 H19 119.4
C20 C19 H19 119.4
C19 C20 C21 118.5(8)
C19 C20 H20 120.7
C21 C20 H20 120.7
C20 C21 C22 121.4(9)
C20 C21 H21 119.3
C22 C21 H21 119.3
C23 C22 C21 118.8(9)
C23 C22 H22 120.6
C21 C22 H22 120.6
C22 C23 C18 120.7(8)
C22 C23 C24 123.6(7)
C18 C23 C24 115.6(7)
C25 C24 C23 122.8(7)
C25 C24 Ru1 73.7(5)
C23 C24 Ru1 112.4(5)
C25 C24 H24 113.8
C23 C24 H24 113.8
Ru1 C24 H24 113.8
C24 C25 C30 118.1(7)
C24 C25 C26 120.7(8)
C30 C25 C26 117.3(7)
C24 C25 Ru1 68.8(5)
C30 C25 Ru1 113.4(6)
C26 C25 Ru1 106.2(5)
C27 C26 C25 112.1(7)
C27 C26 H26A 109.2
C25 C26 H26A 109.2
C27 C26 H26B 109.2
C25 C26 H26B 109.2
H26A C26 H26B 107.9
O1 C27 O2 124.0(8)
O1 C27 C26 121.0(8)
O2 C27 C26 114.9(8)
O2 C28 C29 110.2(8)
O2 C28 H28A 109.6
C29 C28 H28A 109.6
O2 C28 H28B 109.6
C29 C28 H28B 109.6
H28A C28 H28B 108.1
C28 C29 H29A 109.5
C28 C29 H29B 109.5
H29A C29 H29B 109.5
C28 C29 H29C 109.5
H29A C29 H29C 109.5
H29B C29 H29C 109.5
C31 C30 C25 128.6(8)
C31 C30 H30 115.7
C25 C30 H30 115.7
C30 C31 C32 125.3(9)
C30 C31 H31 117.3
C32 C31 H31 117.3
C35 C32 C31 111.3(8)
C35 C32 C34 113.7(9)
C31 C32 C34 107.4(8)
C35 C32 C33 107.1(9)
C31 C32 C33 107.6(8)
C34 C32 C33 109.6(8)
C32 C33 H33A 109.5
C32 C33 H33B 109.5
H33A C33 H33B 109.5
C32 C33 H33C 109.5
H33A C33 H33C 109.5
H33B C33 H33C 109.5
C32 C34 H34A 109.5
C32 C34 H34B 109.5
H34A C34 H34B 109.5
C32 C34 H34C 109.5
H34A C34 H34C 109.5
H34B C34 H34C 109.5
C36 C35 C32 128.5(14)
C36 C35 H35 115.7
C32 C35 H35 115.7
C35 C36 H36A 120.0
C35 C36 H36B 120.0
H36A C36 H36B 120.0
Cl2 C37 Cl1 111.7(7)
Cl2 C37 H37A 109.3
Cl1 C37 H37A 109.3
Cl2 C37 H37B 109.3
Cl1 C37 H37B 109.3
H37A C37 H37B 107.9
O1 Ru1 C2 152.1(3)
O1 Ru1 C3 146.4(3)
C2 Ru1 C3 37.7(3)
O1 Ru1 C24 85.4(3)
C2 Ru1 C24 121.6(4)
C3 Ru1 C24 108.0(3)
O1 Ru1 C1 114.4(3)
C2 Ru1 C1 37.7(3)
C3 Ru1 C1 62.7(4)
C24 Ru1 C1 156.7(4)
O1 Ru1 C4 109.1(3)
C2 Ru1 C4 63.7(3)
C3 Ru1 C4 37.8(3)
C24 Ru1 C4 123.8(3)
C1 Ru1 C4 63.3(4)
O1 Ru1 C5 95.0(3)
C2 Ru1 C5 62.5(4)
C3 Ru1 C5 61.9(4)
C24 Ru1 C5 159.7(4)
C1 Ru1 C5 37.4(4)
C4 Ru1 C5 37.2(3)
O1 Ru1 C25 77.6(3)
C2 Ru1 C25 127.6(3)
C3 Ru1 C25 94.3(3)
C24 Ru1 C25 37.5(3)
C1 Ru1 C25 154.1(3)
C4 Ru1 C25 91.4(3)
C5 Ru1 C25 122.8(4)
O1 Ru1 P1 85.81(16)
C2 Ru1 P1 94.2(2)
C3 Ru1 P1 127.1(3)
C24 Ru1 P1 74.8(2)
C1 Ru1 P1 93.7(3)
C4 Ru1 P1 156.0(3)
C5 Ru1 P1 125.5(3)
C25 Ru1 P1 110.6(2)
C18 P1 C12 107.0(4)
C18 P1 C6 106.1(4)
C12 P1 C6 103.5(4)
C18 P1 Ru1 103.0(3)
C12 P1 Ru1 118.5(3)
C6 P1 Ru1 117.8(3)
C27 O1 Ru1 117.0(5)
C27 O2 C28 115.9(7)
F2 B1 F4' 127.3(13)
F2 B1 F4 113.0(13)
F4' B1 F4 40.3(10)
F2 B1 F3' 103.4(12)
F4' B1 F3' 112.6(14)
F4 B1 F3' 83.6(14)
F2 B1 F1' 103.5(13)
F4' B1 F1' 103.8(15)
F4 B1 F1' 140.2(16)
F3' B1 F1' 103.5(15)
F2 B1 F3 118.2(10)
F4' B1 F3 114.5(12)
F4 B1 F3 115.2(13)
F3' B1 F3 48.6(9)
F1' B1 F3 55.4(11)
F2 B1 F1 100.4(12)
F4' B1 F1 66.9(11)
F4 B1 F1 106.4(13)
F3' B1 F1 148.0(15)
F1' B1 F1 49.6(11)
F3 B1 F1 100.9(13)

loop_
_geom_bond_atom_site_label_1
_geom_bond_atom_site_label_2
_geom_bond_distance
C1 C2 1.409(13)
C1 C5 1.426(14)
C1 Ru1 2.196(9)
C1 H1 1.0000
C2 C3 1.406(12)
C2 Ru1 2.164(9)
C2 H2 1.0000
C3 C4 1.432(13)
C3 Ru1 2.182(8)
C3 H3 1.0000
C4 C5 1.433(13)
C4 Ru1 2.239(9)
C4 H4 1.0000
C5 Ru1 2.250(9)
C5 H5 1.0000
C6 C11 1.354(12)
C6 C7 1.371(12)
C6 P1 1.822(9)
C7 C8 1.390(12)
C7 H7 0.9500
C8 C9 1.365(14)
C8 H8 0.9500
C9 C10 1.352(14)
C9 H9 0.9500
C10 C11 1.407(12)
C10 H10 0.9500
C11 H11 0.9500
C12 C13 1.387(12)
C12 C17 1.390(12)
C12 P1 1.816(9)
C13 C14 1.379(12)
C13 H13 0.9500
C14 C15 1.383(13)
C14 H14 0.9500
C15 C16 1.354(13)
C15 H15 0.9500
C16 C17 1.382(12)
C16 H16 0.9500
C17 H17 0.9500
C18 C19 1.375(11)
C18 C23 1.394(11)
C18 P1 1.805(8)
C19 C20 1.383(12)
C19 H19 0.9500
C20 C21 1.386(12)
C20 H20 0.9500
C21 C22 1.391(12)
C21 H21 0.9500
C22 C23 1.376(12)
C22 H22 0.9500
C23 C24 1.515(11)
C24 C25 1.433(11)
C24 Ru1 2.196(8)
C24 H24 1.0000
C25 C30 1.473(11)
C25 C26 1.509(11)
C25 Ru1 2.260(8)
C26 C27 1.494(11)
C26 H26A 0.9900
C26 H26B 0.9900
C27 O1 1.236(10)
C27 O2 1.320(10)
C28 O2 1.464(10)
C28 C29 1.483(13)
C28 H28A 0.9900
C28 H28B 0.9900
C29 H29A 0.9800
C29 H29B 0.9800
C29 H29C 0.9800
C30 C31 1.323(11)
C30 H30 0.9500
C31 C32 1.514(12)
C31 H31 0.9500
C32 C35 1.472(15)
C32 C34 1.541(14)
C32 C33 1.627(15)
C33 H33A 0.9800
C33 H33B 0.9800
C33 H33C 0.9800
C34 H34A 0.9800
C34 H34B 0.9800
C34 H34C 0.9800
C35 C36 1.269(19)
C35 H35 0.9500
C36 H36A 0.9500
C36 H36B 0.9500
C37 Cl2 1.728(12)
C37 Cl1 1.759(13)
C37 H37A 0.9900
C37 H37B 0.9900
Ru1 O1 2.144(6)
Ru1 P1 2.325(2)
F1 B1 1.43(2)
F1' B1 1.43(3)
F2 B1 1.296(13)
F3' B1 1.38(2)
F3 B1 1.399(17)
F4 B1 1.34(2)
F4' B1 1.344(19)
